data_7053147
loop_
_publ_author_name
'Alkorta, Ibon'
'Coss\'io, Fernando P.'
'Elguero, Jos\'e'
'Fresno, Nieves'
'Hernandez-Folgado, Laura'
'Garc\'ia-Granda, Santiago'
'Men\'endez-Taboada, Laura'
'P\'erez-Fern\'andez, Ruth'
'Reviriego, Felipe'
'V\'azquez-Vi\~nuela, Lucia'

_publ_section_title
;
 The reaction of NH-indazoles with 1-fluoro-2,4-dinitrobenzene: the
 unusual formation of benzotriazole-N-oxides
;
_journal_issue 8
_journal_name_full 'New Journal of Chemistry'
_journal_page_first 2384
_journal_paper_doi 10.1039/c3nj00186e
_journal_volume 37
_journal_year 2013
_chemical_formula_moiety 'C13 H8 N4 O4'
_chemical_formula_sum 'C13 H8 N4 O4'
_chemical_formula_weight 284.23
_space_group_crystal_system monoclinic
_space_group_IT_number 14
_space_group_name_Hall '-P 2ybc'
_space_group_name_H-M_alt 'P 1 21/c 1'
_symmetry_space_group_name_Hall '-P 2ybc'
_symmetry_space_group_name_H-M 'P 1 21/c 1'
_atom_sites_solution_hydrogens geom
_atom_sites_solution_primary direct
_atom_sites_solution_secondary difmap
_audit_creation_date 2013-03-26
_audit_creation_method
;
Olex2 1.1
(compiled 2011.11.01 svn.r2039, GUI svn.r3906)
;
_audit_update_record
;
2013-04-08 # Formatted by publCIF
;
_cell_angle_alpha 90.00
_cell_angle_beta 99.558(5)
_cell_angle_gamma 90.00
_cell_formula_units_Z 4
_cell_length_a 13.0325(6)
_cell_length_b 15.3958(15)
_cell_length_c 6.1563(3)
_cell_measurement_reflns_used 2950
_cell_measurement_temperature 293.0(2)
_cell_measurement_theta_max 70.6813
_cell_measurement_theta_min 3.4362
_cell_volume 1218.09(15)
_computing_cell_refinement
;
CrysAlisPro, Agilent Technologies,
Version 1.171.35.19 (release 27-10-2011 CrysAlis171 .NET)
(compiled Oct 27 2011,15:02:11)
;
_computing_data_collection
;
CrysAlisPro, Agilent Technologies,
Version 1.171.35.19 (release 27-10-2011 CrysAlis171 .NET)
(compiled Oct 27 2011,15:02:11)
;
_computing_data_reduction
;
CrysAlisPro, Agilent Technologies,
Version 1.171.35.19 (release 27-10-2011 CrysAlis171 .NET)
(compiled Oct 27 2011,15:02:11)
;
_computing_molecular_graphics
;
O. V. Dolomanov, L. J. Bourhis, R. J. Gildea, J. A. K. Howard and H. Puschmann,
OLEX2: a complete structure solution, refinement and analysis program.
J. Appl. Cryst. (2009). 42, 339-341.
;
_computing_publication_material
;
O. V. Dolomanov, L. J. Bourhis, R. J. Gildea, J. A. K. Howard and H. Puschmann,
OLEX2: a complete structure solution, refinement and analysis program.
J. Appl. Cryst. (2009). 42, 339-341.
;
_computing_structure_refinement
;
SHELXL, G.M. Sheldrick, Acta Cryst.
2008). A64, 112-122
;
_computing_structure_solution 'SHELXS-97 (Sheldrick, 1990)'
_diffrn_ambient_temperature 293.0(2)
_diffrn_detector_area_resol_mean 10.2673
_diffrn_measured_fraction_theta_full 0.989
_diffrn_measured_fraction_theta_max 0.989
_diffrn_measurement_details
;
1 omega -40.00 28.00 1.0000 13.0000
omega____ theta____ kappa____ phi______ frames
- -41.6979 37.0000 -150.0000 68

2 omega -80.00 37.00 1.0000 13.0000
omega____ theta____ kappa____ phi______ frames
- -41.6979 19.0000 -30.0000 117

3 omega -49.00 29.00 1.0000 13.0000
omega____ theta____ kappa____ phi______ frames
- -41.6979 37.0000 30.0000 78

4 omega 22.00 99.00 1.0000 13.0000
omega____ theta____ kappa____ phi______ frames
- 41.6979 -125.0000 150.0000 77

5 omega 32.00 85.00 1.0000 50.0000
omega____ theta____ kappa____ phi______ frames
- 100.0000 -30.0000 -90.0000 53

6 omega 40.00 174.00 1.0000 50.0000
omega____ theta____ kappa____ phi______ frames
- 100.0000 15.0000 -90.0000 134

7 omega 35.00 68.00 1.0000 50.0000
omega____ theta____ kappa____ phi______ frames
- 100.0000 -30.0000 -180.0000 33

8 omega 49.00 75.00 1.0000 50.0000
omega____ theta____ kappa____ phi______ frames
- 100.0000 -77.0000 -90.0000 26

9 omega 36.00 109.00 1.0000 50.0000
omega____ theta____ kappa____ phi______ frames
- 100.0000 -94.0000 -150.0000 73

10 omega 38.00 104.00 1.0000 50.0000
omega____ theta____ kappa____ phi______ frames
- 100.0000 -61.0000 0.0000 66

11 omega 123.00 175.00 1.0000 50.0000
omega____ theta____ kappa____ phi______ frames
- 100.0000 111.0000 -90.0000 52

12 omega 70.00 154.00 1.0000 50.0000
omega____ theta____ kappa____ phi______ frames
- 100.0000 61.0000 -60.0000 84

13 omega 60.00 103.00 1.0000 50.0000
omega____ theta____ kappa____ phi______ frames
- 100.0000 179.0000 -90.0000 43

14 omega 30.00 87.00 1.0000 50.0000
omega____ theta____ kappa____ phi______ frames
- 100.0000 -30.0000 30.0000 57

15 omega 23.00 100.00 1.0000 50.0000
omega____ theta____ kappa____ phi______ frames
- 100.0000 -94.0000 -30.0000 77

16 omega 23.00 75.00 1.0000 50.0000
omega____ theta____ kappa____ phi______ frames
- 100.0000 -30.0000 -30.0000 52

17 omega 124.00 150.00 1.0000 50.0000
omega____ theta____ kappa____ phi______ frames
- 100.0000 179.0000 -90.0000 26

18 omega 50.00 76.00 1.0000 50.0000
omega____ theta____ kappa____ phi______ frames
- 100.0000 -94.0000 0.0000 26

19 omega 83.00 109.00 1.0000 50.0000
omega____ theta____ kappa____ phi______ frames
- 100.0000 -94.0000 0.0000 26

20 omega 114.00 174.00 1.0000 50.0000
omega____ theta____ kappa____ phi______ frames
- 100.0000 133.0000 42.0000 60

21 omega 148.00 173.00 1.0000 50.0000
omega____ theta____ kappa____ phi______ frames
- 100.0000 111.0000 -120.0000 25

22 omega 83.00 113.00 1.0000 50.0000
omega____ theta____ kappa____ phi______ frames
- 100.0000 -111.0000 120.0000 30

23 omega -120.00 -8.00 1.0000 13.0000
omega____ theta____ kappa____ phi______ frames
- -41.6979 -77.0000 -90.0000 112

24 omega -116.00 -12.00 1.0000 13.0000
omega____ theta____ kappa____ phi______ frames
- -41.6979 -57.0000 150.0000 104

25 omega -120.00 -8.00 1.0000 13.0000
omega____ theta____ kappa____ phi______ frames
- -41.6979 -77.0000 -30.0000 112

26 omega -116.00 -12.00 1.0000 13.0000
omega____ theta____ kappa____ phi______ frames
- -41.6979 -57.0000 30.0000 104

27 omega 69.00 178.00 1.0000 50.0000
omega____ theta____ kappa____ phi______ frames
- 100.0000 30.0000 90.0000 109
;
_diffrn_measurement_device_type 'Xcalibur, Ruby, Gemini'
_diffrn_measurement_method '\w scans'
_diffrn_orient_matrix_UB_11 0.0005654000
_diffrn_orient_matrix_UB_12 -0.0989962000
_diffrn_orient_matrix_UB_13 0.0368150000
_diffrn_orient_matrix_UB_21 0.0392575000
_diffrn_orient_matrix_UB_22 0.0139924000
_diffrn_orient_matrix_UB_23 0.2474964000
_diffrn_orient_matrix_UB_31 -0.1133274000
_diffrn_orient_matrix_UB_32 0.0043901000
_diffrn_orient_matrix_UB_33 0.0413123000
_diffrn_radiation_monochromator graphite
_diffrn_radiation_type 'Cu K\a'
_diffrn_radiation_wavelength 1.5418
_diffrn_reflns_av_R_equivalents 0.0506
_diffrn_reflns_av_unetI/netI 0.0309
_diffrn_reflns_limit_h_max 14
_diffrn_reflns_limit_h_min -15
_diffrn_reflns_limit_k_max 18
_diffrn_reflns_limit_k_min -18
_diffrn_reflns_limit_l_max 7
_diffrn_reflns_limit_l_min -7
_diffrn_reflns_number 13222
_diffrn_reflns_theta_full 70.81
_diffrn_reflns_theta_max 70.81
_diffrn_reflns_theta_min 3.44
_diffrn_source 'Enhance (Cu) X-ray Source'
_exptl_absorpt_coefficient_mu 1.012
_exptl_absorpt_correction_T_max 1.00000
_exptl_absorpt_correction_T_min 0.90640
_exptl_absorpt_correction_type multi-scan
_exptl_absorpt_process_details
;
CrysAlisPro, Agilent Technologies,
Version 1.171.35.19 (release 27-10-2011 CrysAlis171 .NET)
(compiled Oct 27 2011,15:02:11)
Empirical absorption correction using spherical harmonics,
implemented in SCALE3 ABSPACK scaling algorithm.
;
_exptl_crystal_colour colourless
_exptl_crystal_colour_primary colourless
_exptl_crystal_density_diffrn 1.550
_exptl_crystal_density_method 'not measured'
_exptl_crystal_description prism
_exptl_crystal_F_000 584
_exptl_crystal_size_max 0.205
_exptl_crystal_size_mid 0.095
_exptl_crystal_size_min 0.03
_refine_diff_density_max 0.191
_refine_diff_density_min -0.246
_refine_diff_density_rms 0.040
_refine_ls_extinction_method none
_refine_ls_goodness_of_fit_ref 1.048
_refine_ls_hydrogen_treatment constr
_refine_ls_matrix_type full
_refine_ls_number_parameters 190
_refine_ls_number_reflns 2317
_refine_ls_number_restraints 0
_refine_ls_restrained_S_all 1.048
_refine_ls_R_factor_all 0.0676
_refine_ls_R_factor_gt 0.0439
_refine_ls_shift/su_max 0.000
_refine_ls_shift/su_mean 0.000
_refine_ls_structure_factor_coef Fsqd
_refine_ls_weighting_details 'calc w=1/[\s^2^(Fo^2^)+(0.0539P)^2^+0.1111P] where P=(Fo^2^+2Fc^2^)/3'
_refine_ls_weighting_scheme calc
_refine_ls_wR_factor_gt 0.1028
_refine_ls_wR_factor_ref 0.1171
_reflns_number_gt 1644
_reflns_number_total 2317
_reflns_threshold_expression >2sigma(I)
_cod_data_source_file c3nj00186e.cif
_cod_data_source_block 5_293K_new
_cod_original_cell_volume 1218.09(14)
_cod_database_code 7053147
_chemical_oxdiff_formula 'C13 H8 N4 O2'
_reflns_odcompleteness_completeness 99.96
_reflns_odcompleteness_iscentric 1
_reflns_odcompleteness_theta 68.13

loop_
_space_group_symop_id
_space_group_symop_operation_xyz
1 'x, y, z'
2 '-x, y+1/2, -z+1/2'
3 '-x, -y, -z'
4 'x, -y-1/2, z-1/2'

loop_
_atom_site_label
_atom_site_type_symbol
_atom_site_fract_x
_atom_site_fract_y
_atom_site_fract_z
_atom_site_U_iso_or_equiv
_atom_site_adp_type
_atom_site_occupancy
_atom_site_symmetry_multiplicity
_atom_site_calc_flag
_atom_site_refinement_flags
O1 O 0.72042(12) -0.00010(11) 0.5768(3) 0.0674(5) Uani 1 1 d .
C1 C 0.80138(17) 0.03316(16) 0.6565(4) 0.0586(6) Uani 1 1 d .
H1 H 0.8248 0.0233 0.8055 0.070 Uiso 1 1 calc R
C2 C 0.86680(15) 0.08819(14) 0.5390(3) 0.0504(5) Uani 1 1 d .
C3 C 0.97245(16) 0.09499(16) 0.6239(4) 0.0612(6) Uani 1 1 d .
H3 H 0.9976 0.0721 0.7623 0.073 Uiso 1 1 calc R
C4 C 1.04050(17) 0.13507(18) 0.5061(5) 0.0700(7) Uani 1 1 d .
H4 H 1.1110 0.1380 0.5642 0.084 Uiso 1 1 calc R
C5 C 1.00438(18) 0.17040(18) 0.3041(5) 0.0723(7) Uani 1 1 d .
H5 H 1.0507 0.1960 0.2237 0.087 Uiso 1 1 calc R
C6 C 0.89893(17) 0.16831(17) 0.2182(4) 0.0639(6) Uani 1 1 d .
H6 H 0.8741 0.1940 0.0830 0.077 Uiso 1 1 calc R
C7 C 0.83168(14) 0.12766(14) 0.3360(3) 0.0483(5) Uani 1 1 d .
N1 N 0.72418(11) 0.12746(12) 0.2442(2) 0.0479(4) Uani 1 1 d .
N2 N 0.65005(12) 0.15943(11) 0.3542(2) 0.0463(4) Uani 1 1 d .
O2 O 0.66948(11) 0.19049(11) 0.5463(2) 0.0583(4) Uani 1 1 d .
C8 C 0.55874(14) 0.14828(14) 0.2139(3) 0.0454(5) Uani 1 1 d .
C9 C 0.45676(14) 0.16581(14) 0.2448(3) 0.0504(5) Uani 1 1 d .
H9 H 0.4410 0.1906 0.3730 0.061 Uiso 1 1 calc R
C10 C 0.38250(15) 0.14344(15) 0.0709(3) 0.0531(5) Uani 1 1 d .
N4 N 0.27356(14) 0.15689(14) 0.0967(4) 0.0659(5) Uani 1 1 d .
O3 O 0.25532(13) 0.20129(14) 0.2494(4) 0.0868(6) Uani 1 1 d .
O4 O 0.20595(12) 0.12213(14) -0.0377(3) 0.0844(6) Uani 1 1 d .
C11 C 0.40429(17) 0.10783(15) -0.1280(4) 0.0589(6) Uani 1 1 d .
H11 H 0.3498 0.0948 -0.2411 0.071 Uiso 1 1 calc R
C12 C 0.50385(16) 0.09247(15) -0.1560(3) 0.0557(5) Uani 1 1 d .
H12 H 0.5187 0.0697 -0.2873 0.067 Uiso 1 1 calc R
C13 C 0.58410(15) 0.11221(13) 0.0206(3) 0.0472(5) Uani 1 1 d .
N3 N 0.68721(13) 0.09950(12) 0.0404(3) 0.0512(4) Uani 1 1 d .

loop_
_atom_site_aniso_label
_atom_site_aniso_U_11
_atom_site_aniso_U_22
_atom_site_aniso_U_33
_atom_site_aniso_U_23
_atom_site_aniso_U_13
_atom_site_aniso_U_12
O1 0.0635(10) 0.0774(12) 0.0613(9) -0.0015(8) 0.0102(8) -0.0120(8)
C1 0.0543(13) 0.0744(16) 0.0473(11) 0.0009(11) 0.0094(10) 0.0050(12)
C2 0.0407(10) 0.0621(13) 0.0483(10) -0.0052(9) 0.0068(8) 0.0031(9)
C3 0.0454(12) 0.0750(16) 0.0595(12) -0.0044(11) -0.0022(10) 0.0073(10)
C4 0.0379(11) 0.0794(17) 0.0903(18) -0.0056(14) 0.0035(11) 0.0015(11)
C5 0.0428(12) 0.0839(18) 0.0937(18) 0.0063(15) 0.0216(12) -0.0022(11)
C6 0.0454(12) 0.0783(17) 0.0699(14) 0.0137(12) 0.0151(11) 0.0048(11)
C7 0.0345(10) 0.0595(13) 0.0508(10) -0.0019(9) 0.0073(8) 0.0013(9)
N1 0.0352(8) 0.0684(11) 0.0407(8) -0.0005(8) 0.0084(7) 0.0037(8)
N2 0.0359(8) 0.0623(11) 0.0412(8) -0.0020(7) 0.0078(7) 0.0037(7)
O2 0.0468(8) 0.0844(11) 0.0429(7) -0.0126(7) 0.0047(6) 0.0050(7)
C8 0.0350(9) 0.0589(13) 0.0417(9) 0.0015(8) 0.0050(8) -0.0001(8)
C9 0.0387(10) 0.0633(14) 0.0498(11) 0.0017(9) 0.0087(9) 0.0011(9)
C10 0.0353(10) 0.0655(14) 0.0571(12) 0.0087(10) 0.0037(9) -0.0024(9)
N4 0.0388(10) 0.0801(15) 0.0769(13) 0.0106(11) 0.0040(10) -0.0025(9)
O3 0.0444(9) 0.1106(16) 0.1082(14) -0.0201(12) 0.0208(9) 0.0027(9)
O4 0.0411(8) 0.1205(16) 0.0852(12) 0.0086(11) -0.0077(8) -0.0139(9)
C11 0.0483(12) 0.0694(15) 0.0541(12) 0.0037(10) -0.0061(10) -0.0060(10)
C12 0.0534(12) 0.0680(15) 0.0441(10) -0.0024(10) 0.0036(9) -0.0032(10)
C13 0.0396(10) 0.0590(13) 0.0428(10) 0.0019(9) 0.0060(8) -0.0013(9)
N3 0.0441(9) 0.0699(12) 0.0403(8) -0.0034(8) 0.0089(7) 0.0015(8)

loop_
_atom_type_symbol
_atom_type_description
_atom_type_scat_dispersion_real
_atom_type_scat_dispersion_imag
_atom_type_scat_source
C C 0.0181 0.0091 'International Tables Vol C Tables 4.2.6.8 and 6.1.1.4'
H H 0.0000 0.0000 'International Tables Vol C Tables 4.2.6.8 and 6.1.1.4'
N N 0.0311 0.0180 'International Tables Vol C Tables 4.2.6.8 and 6.1.1.4'
O O 0.0492 0.0322 'International Tables Vol C Tables 4.2.6.8 and 6.1.1.4'

loop_
_geom_angle_atom_site_label_1
_geom_angle_atom_site_label_2
_geom_angle_atom_site_label_3
_geom_angle
O1 C1 H1 117.1
O1 C1 C2 125.8(2)
C2 C1 H1 117.1
C3 C2 C1 118.4(2)
C3 C2 C7 117.4(2)
C7 C2 C1 123.98(18)
C2 C3 H3 119.4
C4 C3 C2 121.2(2)
C4 C3 H3 119.4
C3 C4 H4 120.0
C5 C4 C3 120.1(2)
C5 C4 H4 120.0
C4 C5 H5 119.8
C4 C5 C6 120.5(2)
C6 C5 H5 119.8
C5 C6 H6 120.5
C7 C6 C5 119.1(2)
C7 C6 H6 120.5
C2 C7 N1 120.65(17)
C6 C7 C2 121.75(19)
C6 C7 N1 117.60(19)
N2 N1 C7 122.41(15)
N3 N1 C7 123.44(15)
N3 N1 N2 114.09(14)
O2 N2 N1 123.71(15)
O2 N2 C8 131.40(15)
C8 N2 N1 104.88(14)
N2 C8 C9 129.77(18)
N2 C8 C13 106.53(16)
C9 C8 C13 123.70(18)
C8 C9 H9 122.9
C10 C9 C8 114.29(19)
C10 C9 H9 122.9
C9 C10 N4 116.9(2)
C9 C10 C11 124.06(19)
C11 C10 N4 119.03(19)
O3 N4 C10 118.60(19)
O3 N4 O4 123.7(2)
O4 N4 C10 117.7(2)
C10 C11 H11 119.6
C12 C11 C10 120.76(19)
C12 C11 H11 119.6
C11 C12 H12 121.1
C11 C12 C13 117.8(2)
C13 C12 H12 121.1
C8 C13 C12 119.38(18)
N3 C13 C8 110.75(17)
N3 C13 C12 129.84(19)
N1 N3 C13 103.71(15)

loop_
_geom_bond_atom_site_label_1
_geom_bond_atom_site_label_2
_geom_bond_distance
O1 C1 1.202(3)
C1 H1 0.9300
C1 C2 1.474(3)
C2 C3 1.393(3)
C2 C7 1.396(3)
C3 H3 0.9300
C3 C4 1.381(4)
C4 H4 0.9300
C4 C5 1.367(4)
C5 H5 0.9300
C5 C6 1.389(3)
C6 H6 0.9300
C6 C7 1.377(3)
C7 N1 1.421(2)
N1 N2 1.361(2)
N1 N3 1.339(2)
N2 O2 1.262(2)
N2 C8 1.360(2)
C8 C9 1.400(3)
C8 C13 1.401(3)
C9 H9 0.9300
C9 C10 1.363(3)
C10 N4 1.469(3)
C10 C11 1.413(3)
N4 O3 1.217(3)
N4 O4 1.227(3)
C11 H11 0.9300
C11 C12 1.358(3)
C12 H12 0.9300
C12 C13 1.411(3)
C13 N3 1.343(3)

loop_
_geom_torsion_atom_site_label_1
_geom_torsion_atom_site_label_2
_geom_torsion_atom_site_label_3
_geom_torsion_atom_site_label_4
_geom_torsion
O1 C1 C2 C3 -156.2(2)
O1 C1 C2 C7 17.4(4)
C1 C2 C3 C4 170.6(2)
C1 C2 C7 C6 -170.8(2)
C1 C2 C7 N1 9.6(3)
C2 C3 C4 C5 1.2(4)
C2 C7 N1 N2 55.9(3)
C2 C7 N1 N3 -127.0(2)
C3 C2 C7 C6 3.0(3)
C3 C2 C7 N1 -176.68(19)
C3 C4 C5 C6 1.6(4)
C4 C5 C6 C7 -2.1(4)
C5 C6 C7 C2 -0.3(4)
C5 C6 C7 N1 179.4(2)
C6 C7 N1 N2 -123.8(2)
C6 C7 N1 N3 53.4(3)
C7 C2 C3 C4 -3.5(3)
C7 N1 N2 O2 -1.1(3)
C7 N1 N2 C8 179.65(18)
C7 N1 N3 C13 -178.85(19)
N1 N2 C8 C9 176.7(2)
N1 N2 C8 C13 -2.0(2)
N2 N1 N3 C13 -1.5(2)
N2 C8 C9 C10 -177.5(2)
N2 C8 C13 C12 179.38(19)
N2 C8 C13 N3 1.2(2)
O2 N2 C8 C9 -2.4(4)
O2 N2 C8 C13 178.9(2)
C8 C9 C10 N4 177.56(19)
C8 C9 C10 C11 -1.8(3)
C8 C13 N3 N1 0.1(2)
C9 C8 C13 C12 0.5(3)
C9 C8 C13 N3 -177.6(2)
C9 C10 N4 O3 13.6(3)
C9 C10 N4 O4 -166.1(2)
C9 C10 C11 C12 0.9(4)
C10 C11 C12 C13 0.8(3)
N4 C10 C11 C12 -178.4(2)
C11 C10 N4 O3 -167.0(2)
C11 C10 N4 O4 13.3(3)
C11 C12 C13 C8 -1.4(3)
C11 C12 C13 N3 176.3(2)
C12 C13 N3 N1 -177.8(2)
C13 C8 C9 C10 1.0(3)
N3 N1 N2 O2 -178.51(18)
N3 N1 N2 C8 2.3(2)
